data_4323488
loop_
_publ_author_name
'Rajiv Bhalla'
'Madeleine Helliwell'
'C. David Garner'

_publ_contact_author
;
C. David Garner
The Chemistry Department, University of Manchester, Oxford Road, Manchester,
M13 9PL. U.K.
;
_publ_contact_author_email Dave.Garner@Manchester.ac.uk
_publ_contact_author_fax '44 161 275 4616'
_publ_contact_author_phone '44 161 275 4653/2'
_publ_section_title
;
 Synthesis and Coordination Chemistry of the Bis(imidazole) Ligand,
 Bis(1-methyl-4,5-diphenylimidaz-2-oyl)(benzyloxy)methane
;
_journal_name_full 'Inorganic Chemistry'
_journal_page_first 2944
_journal_page_last 2949
_journal_paper_doi 10.1021/ic961204c
_journal_volume 36
_journal_year 1997
_chemical_formula_sum 'C44 H38 Cl2 Cu N4 O2'
_chemical_formula_weight 789.26
_space_group_IT_number 14
_symmetry_cell_setting monoclinic
_symmetry_Int_Tables_number 14
_symmetry_space_group_name_Hall '-P 2yab'
_symmetry_space_group_name_H-M 'P 1 21/a 1'
_cell_angle_alpha 90
_cell_angle_beta 112.52(2)
_cell_angle_gamma 90
_cell_formula_units_Z 4
_cell_length_a 17.171(5)
_cell_length_b 13.988(3)
_cell_length_c 17.897(5)
_cell_measurement_reflns_used 22
_cell_measurement_temperature 303.2
_cell_measurement_theta_max 16.5
_cell_measurement_theta_min 14.6
_cell_volume 3970.9(19)
_computing_cell_refinement 'MSC/AFC Diffractometer Control'
_computing_data_collection 'MSC/AFC Diffractometer Control'
_computing_data_reduction 'teXsan (MSC, 1995)'
_computing_publication_material 'teXsan (MSC, 1995)'
_computing_structure_refinement 'teXsan (MSC, 1995)'
_computing_structure_solution 'SHELXS-86 (Sheldrick, 1990)'
_diffrn_ambient_temperature 303.2
_diffrn_measurement_device 'Rigaku AFC5R'
_diffrn_measurement_method \w-2\q
_diffrn_orient_matrix_UB_11 0.01057
_diffrn_orient_matrix_UB_12 -0.03118
_diffrn_orient_matrix_UB_13 0.05327
_diffrn_orient_matrix_UB_21 0.01443
_diffrn_orient_matrix_UB_22 0.06358
_diffrn_orient_matrix_UB_23 0.02742
_diffrn_orient_matrix_UB_31 -0.06046
_diffrn_orient_matrix_UB_32 0.00980
_diffrn_orient_matrix_UB_33 -0.00830
_diffrn_radiation_detector 'scintillation counter'
_diffrn_radiation_monochromator graphite
_diffrn_radiation_source 'Rigaku rotating anode'
_diffrn_radiation_type 'Cu K\a'
_diffrn_radiation_wavelength 1.5418
_diffrn_reflns_av_R_equivalents 0.09251
_diffrn_reflns_limit_h_max 19
_diffrn_reflns_limit_h_min -17
_diffrn_reflns_limit_k_max 15
_diffrn_reflns_limit_k_min -10
_diffrn_reflns_limit_l_max 19
_diffrn_reflns_limit_l_min 20
_diffrn_reflns_number 6409
_diffrn_reflns_reduction_process 'Lp corrections applied'
_diffrn_reflns_theta_max 60.09
_diffrn_reflns_theta_min 0.00
_diffrn_standards_decay_% -15.00
_diffrn_standards_interval_count 150
_diffrn_standards_number 3
_exptl_absorpt_coefficient_mu 2.344
_exptl_absorpt_correction_T_max 1.000
_exptl_absorpt_correction_T_min 0.435
_exptl_absorpt_correction_type
;
\DF (DIFABS; Walker & Stuart, 1983)
;
_exptl_crystal_colour orange
_exptl_crystal_density_diffrn 1.320
_exptl_crystal_density_meas ?
_exptl_crystal_description plate
_exptl_crystal_F_000 1636.00
_exptl_crystal_size_max 0.35
_exptl_crystal_size_mid 0.15
_exptl_crystal_size_min 0.15
_refine_diff_density_max 0.74
_refine_diff_density_min -0.69
_refine_ls_extinction_method none
_refine_ls_goodness_of_fit_obs 2.507
_refine_ls_hydrogen_treatment noref
_refine_ls_matrix_type full
_refine_ls_number_constraints 0
_refine_ls_number_parameters 468
_refine_ls_number_reflns 3420
_refine_ls_number_restraints 0
_refine_ls_R_factor_obs 0.0837
_refine_ls_shift/esd_max 0.1650
_refine_ls_shift/esd_mean 0.0000
_refine_ls_structure_factor_coef F
_refine_ls_weighting_details 'w = 1/[\s^2^(Fo) + 0.00022|Fo|^2^]'
_refine_ls_weighting_scheme calc
_refine_ls_wR_factor_obs 0.0923
_reflns_number_observed 3420
_reflns_number_total 6171
_reflns_observed_criterion >3.00\s(I)
_cod_data_source_file ic961204c_3.cif
_cod_data_source_block s332-2
_cod_depositor_comments
;
 Correcting the data name order in the GEOM_TORSION loop.

 Antanas Vaitkus,
 2018-08-08

The following automatic conversions were performed:

'_exptl_crystal_density_meas' value 'not measured' was changed to '?'
- the value is perceived as not measured.

Automatic conversion script
Id: cif_fix_values 3008 2015-01-20 13:52:24Z robertas 

The following automatic conversions were performed:

'_refine_ls_weighting_scheme' value 'w = 1/[\s^2^(Fo) +
0.00022|Fo|^2^]' was changed to 'calc'. New tag
'_refine_ls_weighting_details' was created. The value of the new tag
was set to 'w = 1/[\s^2^(Fo) + 0.00022|Fo|^2^]'.

Automatic conversion script
Id: cif_fix_values 3143 2015-03-26 13:38:13Z robertas 
;
_cod_original_cell_volume 3970(1)
_cod_original_sg_symbol_H-M 'P 21/a '
_cod_original_formula_sum 'C44 H38 Cl2 Cu N4 O2 '
_cod_database_code 4323488

loop_
_symmetry_equiv_pos_as_xyz
'   +x,   +y,   +z'
'1/2-x,1/2+y,   -z'
'   -x,   -y,   -z'
'1/2+x,1/2-y,   +z'

loop_
_atom_site_aniso_label
_atom_site_aniso_U_11
_atom_site_aniso_U_22
_atom_site_aniso_U_33
_atom_site_aniso_U_12
_atom_site_aniso_U_13
_atom_site_aniso_U_23
Cu1 0.0442(7) 0.0437(9) 0.0459(8) 0.0061(7) 0.0193(6) 0.0081(7)
Cl1 0.079(2) 0.067(2) 0.052(1) 0.007(2) 0.032(1) 0.009(1)
Cl2 0.043(1) 0.066(2) 0.062(2) 0.004(1) 0.014(1) 0.007(1)
O1 0.068(4) 0.052(5) 0.044(4) 0.021(4) 0.021(3) 0.005(3)
N1 0.048(4) 0.032(5) 0.040(4) 0.006(4) 0.015(3) 0.012(4)
N2 0.036(4) 0.037(5) 0.047(4) 0.008(3) 0.020(3) 0.000(4)
N3 0.046(4) 0.040(5) 0.036(4) -0.004(4) 0.019(3) 0.006(4)
N4 0.030(4) 0.046(5) 0.043(4) 0.002(3) 0.017(3) 0.004(4)
C1 0.049(5) 0.046(7) 0.043(5) 0.007(5) 0.023(4) 0.004(5)
C2 0.037(4) 0.026(5) 0.040(5) 0.002(4) 0.013(4) -0.003(4)
C3 0.035(4) 0.034(6) 0.042(5) -0.007(4) 0.015(4) -0.001(4)
C4 0.040(5) 0.045(6) 0.034(5) 0.000(4) 0.007(4) -0.006(4)
C5 0.069(7) 0.056(8) 0.078(7) 0.014(6) 0.046(6) 0.020(6)
C6 0.052(5) 0.044(6) 0.035(5) 0.013(5) 0.018(4) 0.005(5)
C7 0.060(6) 0.047(7) 0.054(6) -0.005(5) 0.014(5) 0.009(5)
C8 0.072(7) 0.066(9) 0.056(7) 0.031(7) 0.013(6) 0.025(6)
C9 0.100(9) 0.040(8) 0.075(8) 0.020(7) 0.047(7) 0.019(6)
C10 0.100(9) 0.030(7) 0.081(8) -0.003(6) 0.048(7) -0.005(6)
C11 0.069(7) 0.039(7) 0.065(7) -0.011(5) 0.033(6) -0.005(5)
C12 0.050(5) 0.046(6) 0.042(5) -0.002(5) 0.022(4) -0.003(5)
C13 0.069(7) 0.057(8) 0.045(6) 0.004(6) 0.022(5) -0.001(5)
C14 0.105(9) 0.061(9) 0.075(8) 0.014(8) 0.054(8) 0.019(7)
C15 0.080(8) 0.09(1) 0.11(1) -0.020(8) 0.055(8) 0.000(9)
C16 0.062(7) 0.11(1) 0.083(9) -0.007(7) 0.034(7) 0.010(8)
C17 0.046(5) 0.081(9) 0.046(6) 0.003(6) 0.015(5) 0.004(6)
C18 0.031(4) 0.052(6) 0.033(5) 0.006(4) 0.008(4) 0.006(5)
C19 0.035(4) 0.036(6) 0.042(5) -0.001(4) 0.013(4) 0.001(4)
C20 0.051(5) 0.027(6) 0.037(5) -0.007(4) 0.011(4) 0.006(4)
C21 0.047(5) 0.061(7) 0.059(6) 0.008(5) 0.028(5) 0.007(5)
C22 0.043(5) 0.031(6) 0.046(5) 0.001(4) 0.015(4) -0.005(5)
C23 0.065(6) 0.060(8) 0.050(6) 0.010(6) 0.022(5) 0.011(6)
C24 0.077(8) 0.070(9) 0.072(8) 0.019(7) 0.038(7) 0.028(7)
C25 0.088(9) 0.054(10) 0.13(1) 0.012(7) 0.065(9) 0.026(8)
C26 0.089(8) 0.038(7) 0.095(9) -0.015(7) 0.041(7) -0.002(7)
C27 0.068(7) 0.062(8) 0.067(7) -0.007(6) 0.028(6) -0.010(6)
C28 0.044(5) 0.041(6) 0.045(6) -0.005(5) 0.016(4) -0.002(5)
C29 0.058(6) 0.072(9) 0.053(6) 0.013(6) 0.024(5) 0.010(6)
C30 0.080(7) 0.054(8) 0.087(8) 0.023(6) 0.043(7) 0.005(7)
C31 0.090(9) 0.070(9) 0.090(9) 0.002(7) 0.055(8) -0.017(8)
C32 0.106(10) 0.061(9) 0.067(8) -0.006(7) 0.050(7) -0.004(7)
C33 0.081(7) 0.060(8) 0.050(6) 0.000(6) 0.035(6) -0.004(6)
C34 0.065(6) 0.047(7) 0.051(6) -0.008(5) 0.011(5) -0.004(5)
C35 0.059(6) 0.043(7) 0.044(6) 0.002(5) 0.008(5) -0.002(5)
C36 0.070(7) 0.079(10) 0.058(7) 0.010(6) 0.026(6) -0.006(6)
C37 0.12(1) 0.08(1) 0.040(6) 0.002(9) 0.027(7) 0.007(7)
C38 0.099(10) 0.073(10) 0.045(7) -0.003(8) 0.003(7) 0.014(7)
C39 0.068(7) 0.052(8) 0.079(8) 0.008(6) 0.004(6) 0.017(7)
C40 0.063(7) 0.059(8) 0.063(7) 0.000(6) 0.017(6) -0.002(6)
O2 0.113(9) 0.36(2) 0.19(1) -0.09(1) 0.067(9) -0.15(1)
C41 0.21(3) 0.53(7) 0.27(4) 0.20(4) 0.15(3) 0.17(4)
C42 0.24(3) 0.40(5) 0.12(2) -0.14(3) 0.02(2) 0.08(3)

loop_
_atom_site_label
_atom_site_fract_x
_atom_site_fract_y
_atom_site_fract_z
_atom_site_U_iso_or_equiv
_atom_site_occupancy
_atom_site_refinement_flags
_atom_site_thermal_displace_type
_atom_site_calc_flag
_atom_site_calc_attached_atom
Cu1 0.21214(8) 0.2275(1) 0.23781(8) 0.0440(4) 1.000 . Uani d ?
Cl1 0.2241(2) 0.2308(2) 0.1191(1) 0.0638(8) 1.000 . Uani d ?
Cl2 0.3418(1) 0.1916(2) 0.3273(2) 0.0587(8) 1.000 . Uani d ?
O1 0.1057(4) 0.3154(5) 0.4046(4) 0.055(2) 1.000 . Uani d ?
N1 0.1476(4) 0.3462(5) 0.2379(4) 0.041(2) 1.000 . Uani d ?
N2 0.0438(4) 0.4344(5) 0.2452(4) 0.039(2) 1.000 . Uani d ?
N3 0.1430(4) 0.1479(6) 0.2812(4) 0.040(2) 1.000 . Uani d ?
N4 0.0604(4) 0.1072(6) 0.3434(4) 0.039(2) 1.000 . Uani d ?
C1 0.0671(5) 0.2822(7) 0.3214(5) 0.044(3) 1.000 . Uani d ?
C2 0.0876(5) 0.3520(6) 0.2675(5) 0.035(2) 1.000 . Uani d ?
C3 0.0778(5) 0.4842(6) 0.1996(5) 0.037(3) 1.000 . Uani d ?
C4 0.1431(5) 0.4330(7) 0.1961(5) 0.042(3) 1.000 . Uani d ?
C5 -0.0234(6) 0.4656(8) 0.2696(6) 0.062(4) 1.000 . Uani d ?
C6 0.0440(6) 0.5780(7) 0.1631(5) 0.044(3) 1.000 . Uani d ?
C7 -0.0394(6) 0.5859(7) 0.1087(6) 0.055(3) 1.000 . Uani d ?
C8 -0.0702(7) 0.6700(9) 0.0713(6) 0.068(4) 1.000 . Uani d ?
C9 -0.0210(8) 0.7481(8) 0.0852(7) 0.068(4) 1.000 . Uani d ?
C10 0.0621(8) 0.7442(7) 0.1388(7) 0.066(4) 1.000 . Uani d ?
C11 0.0935(6) 0.6592(7) 0.1773(6) 0.056(3) 1.000 . Uani d ?
C12 0.2036(6) 0.4629(7) 0.1606(5) 0.045(3) 1.000 . Uani d ?
C13 0.1791(6) 0.5104(8) 0.0881(6) 0.057(3) 1.000 . Uani d ?
C14 0.2380(8) 0.5460(8) 0.0589(7) 0.075(4) 1.000 . Uani d ?
C15 0.3224(8) 0.5327(10) 0.1053(9) 0.087(5) 1.000 . Uani d ?
C16 0.3481(7) 0.484(1) 0.1765(7) 0.082(5) 1.000 . Uani d ?
C17 0.2909(6) 0.4506(8) 0.2051(6) 0.058(3) 1.000 . Uani d ?
C18 0.0927(5) 0.1800(7) 0.3150(5) 0.040(3) 1.000 . Uani d ?
C19 0.0944(5) 0.0242(7) 0.3278(5) 0.038(3) 1.000 . Uani d ?
C20 0.1446(5) 0.0486(7) 0.2878(5) 0.040(3) 1.000 . Uani d ?
C21 -0.0002(6) 0.1138(7) 0.3824(5) 0.053(3) 1.000 . Uani d ?
C22 0.0712(5) -0.0732(7) 0.3497(5) 0.041(3) 1.000 . Uani d ?
C23 0.0912(6) -0.0972(8) 0.4308(6) 0.059(3) 1.000 . Uani d ?
C24 0.0684(7) -0.1880(10) 0.4494(7) 0.070(4) 1.000 . Uani d ?
C25 0.0261(8) -0.2480(9) 0.3875(10) 0.084(5) 1.000 . Uani d ?
C26 0.0049(7) -0.2241(9) 0.3090(8) 0.073(4) 1.000 . Uani d ?
C27 0.0285(6) -0.1376(9) 0.2903(6) 0.065(4) 1.000 . Uani d ?
C28 0.1903(5) -0.0135(7) 0.2531(5) 0.044(3) 1.000 . Uani d ?
C29 0.2399(6) -0.0903(8) 0.2971(6) 0.060(3) 1.000 . Uani d ?
C30 0.2815(7) -0.1481(8) 0.2623(7) 0.070(4) 1.000 . Uani d ?
C31 0.2775(8) -0.1312(9) 0.1860(8) 0.077(5) 1.000 . Uani d ?
C32 0.2296(8) -0.0582(9) 0.1425(7) 0.073(4) 1.000 . Uani d ?
C33 0.1868(7) 0.0005(8) 0.1750(6) 0.061(3) 1.000 . Uani d ?
C34 0.1933(6) 0.2952(7) 0.4480(6) 0.058(3) 1.000 . Uani d ?
C35 0.2081(6) 0.2084(7) 0.5012(6) 0.052(3) 1.000 . Uani d ?
C36 0.1665(7) 0.2012(9) 0.5539(7) 0.069(4) 1.000 . Uani d ?
C37 0.1842(9) 0.123(1) 0.6072(6) 0.082(5) 1.000 . Uani d ?
C38 0.2403(9) 0.0548(10) 0.6068(7) 0.080(4) 1.000 . Uani d ?
C39 0.2806(7) 0.0626(8) 0.5554(7) 0.074(4) 1.000 . Uani d ?
C40 0.2657(6) 0.1387(8) 0.5020(6) 0.064(4) 1.000 . Uani d ?
H5A -0.0027 0.4702 0.3269 0.073 1.000 . Uiso c ?
H5B -0.0435 0.5261 0.2464 0.073 1.000 . Uiso c ?
H5C -0.0682 0.4203 0.2516 0.073 1.000 . Uiso c ?
H7 -0.0752 0.5314 0.0972 0.067 1.000 . Uiso c ?
H8 -0.1277 0.6736 0.0349 0.081 1.000 . Uiso c ?
H9 -0.0430 0.8062 0.0575 0.082 1.000 . Uiso c ?
H10 0.0971 0.7993 0.1495 0.078 1.000 . Uiso c ?
H11 0.1503 0.6560 0.2141 0.067 1.000 . Uiso c ?
H13 0.1208 0.5196 0.0570 0.068 1.000 . Uiso c ?
H14 0.2207 0.5785 0.0085 0.091 1.000 . Uiso c ?
H15 0.3636 0.5582 0.0874 0.106 1.000 . Uiso c ?
H16 0.4068 0.4742 0.2065 0.098 1.000 . Uiso c ?
H17 0.3097 0.4188 0.2559 0.069 1.000 . Uiso c ?
H21A -0.0145 0.1790 0.3853 0.064 1.000 . Uiso c ?
H21B -0.0495 0.0788 0.3520 0.064 1.000 . Uiso c ?
H21C 0.0243 0.0882 0.4355 0.064 1.000 . Uiso c ?
H23 0.1201 -0.0531 0.4725 0.071 1.000 . Uiso c ?
H24 0.0823 -0.2066 0.5040 0.085 1.000 . Uiso c ?
H25 0.0102 -0.3094 0.3997 0.101 1.000 . Uiso c ?
H26 -0.0255 -0.2675 0.2674 0.087 1.000 . Uiso c ?
H27 0.0151 -0.1214 0.2353 0.077 1.000 . Uiso c ?
H29 0.2449 -0.1022 0.3509 0.072 1.000 . Uiso c ?
H30 0.3132 -0.2009 0.2916 0.084 1.000 . Uiso c ?
H31 0.3086 -0.1705 0.1637 0.091 1.000 . Uiso c ?
H32 0.2257 -0.0473 0.0887 0.085 1.000 . Uiso c ?
H33 0.1536 0.0509 0.1432 0.071 1.000 . Uiso c ?
H34A 0.2188 0.2849 0.4100 0.069 1.000 . Uiso c ?
H34B 0.2186 0.3491 0.4806 0.069 1.000 . Uiso c ?
H36 0.1267 0.2490 0.5537 0.081 1.000 . Uiso c ?
H37 0.1562 0.1175 0.6437 0.098 1.000 . Uiso c ?
H38 0.2516 0.0016 0.6423 0.096 1.000 . Uiso c ?
H39 0.3205 0.0152 0.5562 0.087 1.000 . Uiso c ?
H40 0.2940 0.1427 0.4658 0.077 1.000 . Uiso c ?
O2 0.9211(7) 0.262(1) 0.1580(9) 0.217(7) 1.000 . Uani d ?
C41 0.910(2) 0.244(3) 0.070(3) 0.32(2) 1.000 . Uani d ?
C42 0.958(2) 0.177(3) 0.083(2) 0.27(2) 1.000 . Uani d ?
H41 0.8537 0.2264 0.0367 0.383 1.000 . Uiso c ?
H42 0.9268 0.2967 0.0465 0.383 1.000 . Uiso c ?
H43 0.9340 0.1233 0.0978 0.325 1.000 . Uiso c ?
H44 0.9680 0.1638 0.0354 0.325 1.000 . Uiso c ?
H45 1.0095 0.1939 0.1255 0.325 1.000 . Uiso c ?
C43 1.081(2) 0.473(2) 0.563(2) 0.22(1) 1.000 . Uiso d ?
C44 1.040(1) 0.506(2) 0.509(2) 0.21(1) 1.000 . Uiso d ?
C44 0.9604 0.4944 0.4909 0.214 1.000 . Uiso c ?
C43 0.9186 0.5269 0.4367 0.225 1.000 . Uiso c ?

loop_
_atom_type_symbol
_atom_type_oxidation_number
_atom_type_number_in_cell
_atom_type_scat_dispersion_real
_atom_type_scat_dispersion_imag
_atom_type_scat_source
C 0 176 0.018 0.009
;International Tables for Crystallography
(1992, Vol. C, Tables 4.2.6.8 and 6.1.1.1)
;
H 0 152 0.000 0.000
;International Tables for Crystallography
(1992, Vol. C, Table 6.1.1.2)
;
O 0 8 0.049 0.032
;International Tables for Crystallography
(1992, Vol. C, Tables 4.2.6.8 and 6.1.1.1)
;
N 0 16 0.031 0.018
;International Tables for Crystallography
(1992, Vol. C, Tables 4.2.6.8 and 6.1.1.1)
;
Cl 0 8 0.364 0.702
;International Tables for Crystallography
(1992, Vol. C, Tables 4.2.6.8 and 6.1.1.1)
;
Cu 0 4 -1.965 0.589
;International Tables for Crystallography
(1992, Vol. C, Tables 4.2.6.8 and 6.1.1.1)
;

loop_
_geom_angle_atom_site_label_1
_geom_angle_atom_site_label_2
_geom_angle_atom_site_label_3
_geom_angle
_geom_angle_site_symmetry_1
_geom_angle_site_symmetry_2
_geom_angle_site_symmetry_3
_geom_angle_publ_flag
CL1 CU1 CL2 104.9(1) . . . yes
CL1 CU1 N1 103.9(2) . . . yes
CL1 CU1 N3 132.5(2) . . . yes
CL2 CU1 N1 125.8(2) . . . yes
CL2 CU1 N3 100.0(2) . . . yes
N1 CU1 N3 92.9(3) . . . yes
C1 O1 C34 117.7(8) . . . yes
CU1 N1 C2 124.5(6) . . . yes
CU1 N1 C4 129.2(7) . . . yes
C2 N1 C4 105.4(7) . . . yes
C2 N2 C3 107.2(8) . . . yes
C2 N2 C5 125.9(8) . . . yes
C3 N2 C5 126.9(8) . . . yes
CU1 N3 C18 125.9(7) . . . yes
CU1 N3 C20 126.6(7) . . . yes
C18 N3 C20 107.3(8) . . . yes
C18 N4 C19 107.1(8) . . . yes
C18 N4 C21 127.1(8) . . . yes
C19 N4 C21 125.8(8) . . . yes
O1 C1 C2 108.8(7) . . . yes
O1 C1 C18 110.3(6) . . . yes
C2 C1 C18 114.8(9) . . . yes
N1 C2 N2 111.3(8) . . . yes
N1 C2 C1 128.5(8) . . . yes
N2 C2 C1 120.2(8) . . . yes
N2 C3 C4 108.0(8) . . . yes
N2 C3 C6 122.1(8) . . . yes
C4 C3 C6 129.9(9) . . . yes
N1 C4 C3 108.1(9) . . . yes
N1 C4 C12 124.7(8) . . . yes
C3 C4 C12 127.1(9) . . . yes
N2 C5 H5A 109.4 . . . no
N2 C5 H5B 109.5 . . . no
N2 C5 H5C 109.3 . . . no
H5A C5 H5B 109.7 . . . no
H5A C5 H5C 109.3 . . . no
H5B C5 H5C 109.6 . . . no
C3 C6 C7 120.1(8) . . . yes
C3 C6 C11 122.5(7) . . . yes
C7 C6 C11 117.2(9) . . . yes
C6 C7 C8 121.1(9) . . . yes
C6 C7 H7 119.6 . . . no
C8 C7 H7 119.4 . . . no
C7 C8 C9 121.0(9) . . . yes
C7 C8 H8 119.4 . . . no
C9 C8 H8 119.7 . . . no
C8 C9 C10 120(1) . . . yes
C8 C9 H9 120.2 . . . no
C10 C9 H9 119.6 . . . no
C9 C10 C11 118(1) . . . yes
C9 C10 H10 120.8 . . . no
C11 C10 H10 120.2 . . . no
C6 C11 C10 121.5(9) . . . yes
C6 C11 H11 119.1 . . . no
C10 C11 H11 119.4 . . . no
C4 C12 C13 122.3(8) . . . yes
C4 C12 C17 119.6(8) . . . yes
C13 C12 C17 117(1) . . . yes
C12 C13 C14 121.5(9) . . . yes
C12 C13 H13 119.5 . . . no
C14 C13 H13 119.0 . . . no
C13 C14 C15 118(1) . . . yes
C13 C14 H14 121.2 . . . no
C15 C14 H14 120.7 . . . no
C14 C15 C16 121(1) . . . yes
C14 C15 H15 119.5 . . . no
C16 C15 H15 119.1 . . . no
C15 C16 C17 120(1) . . . yes
C15 C16 H16 119.8 . . . no
C17 C16 H16 119.8 . . . no
C12 C17 C16 120.6(9) . . . yes
C12 C17 H17 119.7 . . . no
C16 C17 H17 119.7 . . . no
N3 C18 N4 110.8(8) . . . yes
N3 C18 C1 128.3(9) . . . yes
N4 C18 C1 120.8(9) . . . yes
N4 C19 C20 107.4(8) . . . yes
N4 C19 C22 122.3(9) . . . yes
C20 C19 C22 130.2(9) . . . yes
N3 C20 C19 107.5(8) . . . yes
N3 C20 C28 123.6(9) . . . yes
C19 C20 C28 128.9(9) . . . yes
N4 C21 H21A 109.5 . . . no
N4 C21 H21B 109.6 . . . no
N4 C21 H21C 109.4 . . . no
H21A C21 H21B 109.5 . . . no
H21A C21 H21C 109.3 . . . no
H21B C21 H21C 109.5 . . . no
C19 C22 C23 120.0(8) . . . yes
C19 C22 C27 120.5(9) . . . yes
C23 C22 C27 119.5(10) . . . yes
C22 C23 C24 118.9(9) . . . yes
C22 C23 H23 120.5 . . . no
C24 C23 H23 120.6 . . . no
C23 C24 C25 118(1) . . . yes
C23 C24 H24 120.6 . . . no
C25 C24 H24 121.1 . . . no
C24 C25 C26 122(1) . . . yes
C24 C25 H25 118.8 . . . no
C26 C25 H25 118.3 . . . no
C25 C26 C27 119(1) . . . yes
C25 C26 H26 120.4 . . . no
C27 C26 H26 120.4 . . . no
C22 C27 C26 121(1) . . . yes
C22 C27 H27 119.5 . . . no
C26 C27 H27 119.4 . . . no
C20 C28 C29 121.7(9) . . . yes
C20 C28 C33 121.4(8) . . . yes
C29 C28 C33 116.9(10) . . . yes
C28 C29 C30 120(1) . . . yes
C28 C29 H29 120.1 . . . no
C30 C29 H29 119.7 . . . no
C29 C30 C31 121(1) . . . yes
C29 C30 H30 119.6 . . . no
C31 C30 H30 119.3 . . . no
C30 C31 C32 119(1) . . . yes
C30 C31 H31 120.0 . . . no
C32 C31 H31 120.4 . . . no
C31 C32 C33 120(1) . . . yes
C31 C32 H32 119.6 . . . no
C33 C32 H32 119.5 . . . no
C28 C33 C32 121.2(10) . . . yes
C28 C33 H33 119.5 . . . no
C32 C33 H33 119.2 . . . no
O1 C34 C35 113.0(9) . . . yes
O1 C34 H34A 108.5 . . . no
O1 C34 H34B 108.3 . . . no
C35 C34 H34A 108.6 . . . no
C35 C34 H34B 108.9 . . . no
H34A C34 H34B 109.5 . . . no
C34 C35 C36 118.9(10) . . . yes
C34 C35 C40 121(1) . . . yes
C36 C35 C40 119.5(10) . . . yes
C35 C36 C37 118(1) . . . yes
C35 C36 H36 120.0 . . . no
C37 C36 H36 121.1 . . . no
C36 C37 C38 120(1) . . . yes
C36 C37 H37 119.5 . . . no
C38 C37 H37 119.7 . . . no
C37 C38 C39 119(1) . . . yes
C37 C38 H38 120.7 . . . no
C39 C38 H38 119.5 . . . no
C38 C39 C40 121(1) . . . yes
C38 C39 H39 119.2 . . . no
C40 C39 H39 119.2 . . . no
C35 C40 C39 119(1) . . . yes
C35 C40 H40 120.2 . . . no
C39 C40 H40 120.5 . . . no
O2 C41 C42 96(2) . . . yes
O2 C41 H41 111.8 . . . no
O2 C41 H42 112.7 . . . no
C42 C41 H41 112.0 . . . no
C42 C41 H42 113.4 . . . no
H41 C41 H42 109.9 . . . no
C41 C42 H43 109.9 . . . no
C41 C42 H44 108.5 . . . no
C41 C42 H45 108.8 . . . no
H43 C42 H44 110.0 . . . no
H43 C42 H45 110.1 . . . no
H44 C42 H45 109.4 . . . no
C43 C44 C44 117(3) . . . yes
C44 C44 C43 117(1) . . . yes

loop_
_geom_bond_atom_site_label_1
_geom_bond_atom_site_label_2
_geom_bond_distance
_geom_bond_site_symmetry_1
_geom_bond_site_symmetry_2
_geom_bond_publ_flag
CU1 CL1 2.211(3) . . yes
CU1 CL2 2.245(2) . . yes
CU1 N1 1.997(7) . . yes
CU1 N3 1.989(8) . . yes
O1 C1 1.45(1) . . yes
O1 C34 1.43(1) . . yes
N1 C2 1.33(1) . . yes
N1 C4 1.41(1) . . yes
N2 C2 1.35(1) . . yes
N2 C3 1.36(1) . . yes
N2 C5 1.45(1) . . yes
N3 C18 1.31(1) . . yes
N3 C20 1.39(1) . . yes
N4 C18 1.35(1) . . yes
N4 C19 1.38(1) . . yes
N4 C21 1.46(1) . . yes
C1 C2 1.51(1) . . yes
C1 C18 1.51(1) . . yes
C3 C4 1.35(1) . . yes
C3 C6 1.48(1) . . yes
C4 C12 1.47(1) . . yes
C5 H5A 0.95 . . no
C5 H5B 0.95 . . no
C5 H5C 0.95 . . no
C6 C7 1.39(1) . . yes
C6 C11 1.38(1) . . yes
C7 C8 1.36(2) . . yes
C7 H7 0.95 . . no
C8 C9 1.35(2) . . yes
C8 H8 0.95 . . no
C9 C10 1.38(2) . . yes
C9 H9 0.95 . . no
C10 C11 1.38(1) . . yes
C10 H10 0.95 . . no
C11 H11 0.95 . . no
C12 C13 1.37(1) . . yes
C12 C17 1.41(1) . . yes
C13 C14 1.40(2) . . yes
C13 H13 0.95 . . no
C14 C15 1.38(2) . . yes
C14 H14 0.95 . . no
C15 C16 1.36(2) . . yes
C15 H15 0.95 . . no
C16 C17 1.36(2) . . yes
C16 H16 0.95 . . no
C17 H17 0.95 . . no
C19 C20 1.36(1) . . yes
C19 C22 1.51(1) . . yes
C20 C28 1.46(1) . . yes
C21 H21A 0.95 . . no
C21 H21B 0.95 . . no
C21 H21C 0.95 . . no
C22 C23 1.40(1) . . yes
C22 C27 1.37(1) . . yes
C23 C24 1.41(2) . . yes
C23 H23 0.95 . . no
C24 C25 1.36(2) . . yes
C24 H24 0.95 . . no
C25 C26 1.35(2) . . yes
C25 H25 0.95 . . no
C26 C27 1.36(2) . . yes
C26 H26 0.95 . . no
C27 H27 0.95 . . no
C28 C29 1.41(1) . . yes
C28 C33 1.39(2) . . yes
C29 C30 1.38(2) . . yes
C29 H29 0.95 . . no
C30 C31 1.36(2) . . yes
C30 H30 0.95 . . no
C31 C32 1.35(2) . . yes
C31 H31 0.95 . . no
C32 C33 1.37(2) . . yes
C32 H32 0.95 . . no
C33 H33 0.95 . . no
C34 C35 1.50(1) . . yes
C34 H34A 0.95 . . no
C34 H34B 0.95 . . no
C35 C36 1.39(2) . . yes
C35 C40 1.38(2) . . yes
C36 C37 1.41(2) . . yes
C36 H36 0.95 . . no
C37 C38 1.36(2) . . yes
C37 H37 0.95 . . no
C38 C39 1.35(2) . . yes
C38 H38 0.95 . . no
C39 C40 1.39(2) . . yes
C39 H39 0.95 . . no
C40 H40 0.95 . . no
O2 C41 1.54(5) . . yes
C41 C42 1.21(6) . . yes
C41 H41 0.95 . . no
C41 H42 0.94 . . no
C42 H43 0.94 . . no
C42 H44 0.95 . . no
C42 H45 0.95 . . no
C43 C44 1.06(4) . . yes
C44 C44 1.28(2) . . yes
C44 C43 1.0631(1) . . yes

loop_
_geom_contact_atom_site_label_1
_geom_contact_atom_site_label_2
_geom_contact_distance
_geom_contact_site_symmetry_1
_geom_contact_site_symmetry_2
_geom_contact_publ_flag
CL1 O2 3.18(1) . 4_455 no
CL2 C43 3.60(3) . 2_646 no
N2 O2 3.19(2) . 1_455 no
C1 O2 3.05(1) . 1_455 no
C2 O2 3.05(1) . 1_455 no
C5 O2 3.40(2) . 1_455 no
C5 C43 3.60(1) . 1_455 no
C10 C27 3.41(2) . 1_565 no
C10 C26 3.57(2) . 1_565 no
C18 O2 3.40(1) . 1_455 no
C24 C40 3.58(2) . 2_546 no
C29 C43 3.25(2) . 2_646 no
C30 C43 3.54(3) . 2_646 no

loop_
_geom_torsion_atom_site_label_1
_geom_torsion_atom_site_label_2
_geom_torsion_atom_site_label_3
_geom_torsion_atom_site_label_4
_geom_torsion_site_symmetry_1
_geom_torsion_site_symmetry_2
_geom_torsion_site_symmetry_3
_geom_torsion_site_symmetry_4
_geom_torsion
_geom_torsion_publ_flag
CU1 N1 C2 N2 . . . . -167.7(5) no
CU1 N1 C2 C1 . . . . 14(1) no
CU1 N1 C4 C3 . . . . 166.2(5) no
CU1 N1 C4 C12 . . . . -17(1) no
CU1 N3 C18 N4 . . . . -175.2(4) no
CU1 N3 C18 C1 . . . . 7(1) no
CU1 N3 C20 C19 . . . . 173.9(5) no
CU1 N3 C20 C28 . . . . -8.7(10) no
CL1 CU1 N1 C2 . . . . 140.5(5) no
CL1 CU1 N1 C4 . . . . -26.8(6) no
CL1 CU1 N3 C18 . . . . -127.3(5) no
CL1 CU1 N3 C20 . . . . 58.8(6) no
CL2 CU1 N1 C2 . . . . -99.1(6) no
CL2 CU1 N1 C4 . . . . 93.5(6) no
CL2 CU1 N3 C18 . . . . 111.6(5) no
CL2 CU1 N3 C20 . . . . -62.2(6) no
O1 C1 C2 N1 . . . . 98.4(10) no
O1 C1 C2 N2 . . . . -79.6(8) no
O1 C1 C18 N3 . . . . -109.5(9) no
O1 C1 C18 N4 . . . . 73.4(9) no
O1 C34 C35 C36 . . . . -50(1) no
O1 C34 C35 C40 . . . . 133.3(9) no
N1 CU1 N3 C18 . . . . -15.5(6) no
N1 CU1 N3 C20 . . . . 170.7(6) no
N1 C2 N2 C3 . . . . -0.5(8) no
N1 C2 N2 C5 . . . . -177.2(7) no
N1 C2 C1 C18 . . . . -25(1) no
N1 C4 C3 N2 . . . . 2.7(8) no
N1 C4 C3 C6 . . . . -177.4(7) no
N1 C4 C12 C13 . . . . 142.0(9) no
N1 C4 C12 C17 . . . . -43(1) no
N2 C2 N1 C4 . . . . 2.1(8) no
N2 C2 C1 C18 . . . . 156.3(7) no
N2 C3 C4 C12 . . . . -173.3(7) no
N2 C3 C6 C7 . . . . -59(1) no
N2 C3 C6 C11 . . . . 123(1) no
N3 CU1 N1 C2 . . . . 5.4(6) no
N3 CU1 N1 C4 . . . . -161.9(6) no
N3 C18 N4 C19 . . . . 1.5(8) no
N3 C18 N4 C21 . . . . -177.8(6) no
N3 C18 C1 C2 . . . . 13(1) no
N3 C20 C19 N4 . . . . 1.8(8) no
N3 C20 C19 C22 . . . . 178.1(7) no
N3 C20 C28 C29 . . . . 135.4(9) no
N3 C20 C28 C33 . . . . -44(1) no
N4 C18 N3 C20 . . . . -0.4(8) no
N4 C18 C1 C2 . . . . -163.3(6) no
N4 C19 C20 C28 . . . . -175.5(7) no
N4 C19 C22 C23 . . . . -64(1) no
N4 C19 C22 C27 . . . . 114(1) no
C1 O1 C34 C35 . . . . -97(1) no
C1 C2 N1 C4 . . . . -176.0(7) no
C1 C2 N2 C3 . . . . 177.8(7) no
C1 C2 N2 C5 . . . . 1(1) no
C1 C18 N3 C20 . . . . -177.7(7) no
C1 C18 N4 C19 . . . . 179.1(6) no
C1 C18 N4 C21 . . . . 0(1) no
C2 N1 C4 C3 . . . . -2.9(8) no
C2 N1 C4 C12 . . . . 173.2(7) no
C2 N2 C3 C4 . . . . -1.4(8) no
C2 N2 C3 C6 . . . . 178.7(7) no
C2 C1 O1 C34 . . . . -81.2(9) no
C3 C4 C12 C13 . . . . -42(1) no
C3 C4 C12 C17 . . . . 131.5(10) no
C3 C6 C7 C8 . . . . -176(1) no
C3 C6 C11 C10 . . . . 175(1) no
C4 C3 N2 C5 . . . . 175.3(7) no
C4 C3 C6 C7 . . . . 120(1) no
C4 C3 C6 C11 . . . . -55(1) no
C4 C12 C13 C14 . . . . 174.0(10) no
C4 C12 C17 C16 . . . . -174(1) no
C5 N2 C3 C6 . . . . -4(1) no
C6 C3 C4 C12 . . . . 6(1) no
C6 C7 C8 C9 . . . . 0(1) no
C6 C11 C10 C9 . . . . 0(2) no
C7 C6 C11 C10 . . . . 0(1) no
C7 C8 C9 C10 . . . . 0(2) no
C8 C7 C6 C11 . . . . 0(1) no
C8 C9 C10 C11 . . . . 0(2) no
C12 C13 C14 C15 . . . . 0(1) no
C12 C17 C16 C15 . . . . 1(1) no
C13 C12 C17 C16 . . . . 0(1) no
C13 C14 C15 C16 . . . . 1(2) no
C14 C13 C12 C17 . . . . 0(1) no
C14 C15 C16 C17 . . . . -2(2) no
C18 N3 C20 C19 . . . . -0.9(8) no
C18 N3 C20 C28 . . . . 176.5(7) no
C18 N4 C19 C20 . . . . -2.0(8) no
C18 N4 C19 C22 . . . . -178.7(6) no
C18 C1 O1 C34 . . . . 45(1) no
C19 C20 C28 C29 . . . . -47(1) no
C19 C20 C28 C33 . . . . 132.3(10) no
C19 C22 C23 C24 . . . . 179.6(10) no
C19 C22 C27 C26 . . . . -177(1) no
C20 C19 N4 C21 . . . . 177.2(6) no
C20 C19 C22 C23 . . . . 120(1) no
C20 C19 C22 C27 . . . . -61(1) no
C20 C28 C29 C30 . . . . 179.4(9) no
C20 C28 C33 C32 . . . . -179.9(10) no
C21 N4 C19 C22 . . . . 0(1) no
C22 C19 C20 C28 . . . . 0(1) no
C22 C23 C24 C25 . . . . -1(1) no
C22 C27 C26 C25 . . . . -1(1) no
C23 C22 C27 C26 . . . . 0(1) no
C23 C24 C25 C26 . . . . 0(2) no
C24 C23 C22 C27 . . . . 1(1) no
C24 C25 C26 C27 . . . . 1(2) no
C28 C29 C30 C31 . . . . 1(1) no
C28 C33 C32 C31 . . . . 0(1) no
C29 C28 C33 C32 . . . . 0(1) no
C29 C30 C31 C32 . . . . -2(1) no
C30 C29 C28 C33 . . . . 0(1) no
C30 C31 C32 C33 . . . . 1(1) no
C34 C35 C36 C37 . . . . -176.2(9) no
C34 C35 C40 C39 . . . . 176.4(9) no
C35 C36 C37 C38 . . . . 0(1) no
C35 C40 C39 C38 . . . . 0(1) no
C36 C35 C40 C39 . . . . 0(1) no
C36 C37 C38 C39 . . . . 0(1) no
C37 C36 C35 C40 . . . . 0(1) no
C37 C38 C39 C40 . . . . 0(1) no
C43 C44 C44 C43 . . . . -180.0000 no
